data_7135223
loop_
_publ_author_name
'Sheng, Daopeng'
'Zhai, Fuwan'
'Li, Baoyu'
'Guo, Chenglong'
'Hou, Minglei'
'Jin, Yusheng'
'Zhang, Yugang'
'Zhang, Mingxing'
'Shen, Nannan'
'Diwu, Juan'
'Li, Jie'
'Wang, Shuao'

_publ_section_title
;
 Correlation between coordination environments and sorption selectivity to
 <sup>99</sup>TcO<sub>4</sub><sup>-</sup> in two-dimensional metal-organic
 frameworks.
;
_journal_issue 82
_journal_name_full 'Chemical communications (Cambridge, England)'
_journal_page_first 16082
_journal_page_last 16085
_journal_paper_doi 10.1039/d5cc03326h
_journal_volume 61
_journal_year 2025
_chemical_formula_sum 'C66 H48 N12 Ni O8 Re2'
_chemical_formula_weight 1568.27
_space_group_crystal_system trigonal
_space_group_IT_number 148
_space_group_name_Hall '-R 3'
_space_group_name_H-M_alt 'R -3 :H'
_atom_sites_solution_hydrogens geom
_atom_sites_solution_primary direct
_audit_creation_method
;FinalCif V118 by Daniel Kratzert, Freiburg 2024,
https://dkratzert.de/finalcif.html
;
_audit_update_record
;
2025-04-10 deposited with the CCDC.	2025-08-18 downloaded from the CCDC.
;
_cell_angle_alpha 90
_cell_angle_beta 90
_cell_angle_gamma 120
_cell_formula_units_Z 3
_cell_length_a 18.7166(7)
_cell_length_b 18.7166(7)
_cell_length_c 23.4717(15)
_cell_measurement_reflns_used 3780
_cell_measurement_temperature 296(2)
_cell_measurement_theta_max 20.128
_cell_measurement_theta_min 2.176
_cell_volume 7120.8(6)
_computing_cell_refinement 'SAINT V8.40B'
_computing_data_collection 'Bruker BIS 8.5.0.27 Release/2023-03-20 && APEX5 2023.9-2'
_computing_data_reduction 'SAINT V8.40B'
_computing_structure_refinement 'SHELXL-2019/2 (Sheldrick, 2019)'
_computing_structure_solution 'SHELXT 2018/2'
_diffrn_ambient_environment N~2~
_diffrn_ambient_temperature 296(2)
_diffrn_detector CPAD
_diffrn_detector_area_resol_mean 7.41
_diffrn_detector_type 'Bruker PHOTON III'
_diffrn_measured_fraction_theta_full 0.991
_diffrn_measured_fraction_theta_max 0.991
_diffrn_measurement_device 'three-circle diffractometer'
_diffrn_measurement_device_type 'Bruker D8 VENTURE dual wavelength Mo/Cu'
_diffrn_measurement_method '\w and \f scans'
_diffrn_measurement_specimen_support 'MiTeGen micromount'
_diffrn_radiation_monochromator 'mirror optics'
_diffrn_radiation_probe x-ray
_diffrn_radiation_type MoK\a
_diffrn_radiation_wavelength 0.71073
_diffrn_reflns_av_R_equivalents 0.0418
_diffrn_reflns_av_unetI/netI 0.0609
_diffrn_reflns_Laue_measured_fraction_full 0.991
_diffrn_reflns_Laue_measured_fraction_max 0.991
_diffrn_reflns_limit_h_max 22
_diffrn_reflns_limit_h_min -22
_diffrn_reflns_limit_k_max 22
_diffrn_reflns_limit_k_min -22
_diffrn_reflns_limit_l_max 28
_diffrn_reflns_limit_l_min -28
_diffrn_reflns_number 5759
_diffrn_reflns_point_group_measured_fraction_full 0.991
_diffrn_reflns_point_group_measured_fraction_max 0.991
_diffrn_reflns_theta_full 25.242
_diffrn_reflns_theta_max 25.366
_diffrn_reflns_theta_min 2.659
_diffrn_source 'microfocus sealed X-ray tube'
_diffrn_source_current 1.4
_diffrn_source_type 'Incoatec I\ms'
_diffrn_source_voltage 50.0
_exptl_absorpt_coefficient_mu 2.783
_exptl_absorpt_correction_T_max 0.74521
_exptl_absorpt_correction_T_min 0.447162
_exptl_absorpt_correction_type multi-scan
_exptl_absorpt_process_details
;TWINABS - Bruker AXS scaling for twinned crystals - Version 2012/1: Krause, L.,
Herbst-Irmer, R., Sheldrick G.M. & Stalke D., J. Appl. Cryst. 48 (2015) 3-10
;
_exptl_crystal_density_diffrn 1.097
_exptl_crystal_description block
_exptl_crystal_F_000 2310
_exptl_crystal_size_max 0.15
_exptl_crystal_size_mid 0.1
_exptl_crystal_size_min 0.1
_refine_diff_density_max 0.805
_refine_diff_density_min -1.228
_refine_diff_density_rms 0.107
_refine_ls_extinction_method none
_refine_ls_goodness_of_fit_ref 1.047
_refine_ls_hydrogen_treatment constr
_refine_ls_matrix_type full
_refine_ls_number_parameters 203
_refine_ls_number_reflns 2884
_refine_ls_number_restraints 205
_refine_ls_restrained_S_all 1.039
_refine_ls_R_factor_all 0.1615
_refine_ls_R_factor_gt 0.1189
_refine_ls_shift/su_max 0.000
_refine_ls_shift/su_mean 0.000
_refine_ls_structure_factor_coef Fsqd
_refine_ls_weighting_details 'w=1/[\s^2^(Fo^2^)+(0.0700P)^2^+80.0000P] where P=(Fo^2^+2Fc^2^)/3'
_refine_ls_weighting_scheme calc
_refine_ls_wR_factor_gt 0.2690
_refine_ls_wR_factor_ref 0.3025
_reflns_Friedel_coverage 0.000
_reflns_number_gt 1892
_reflns_number_total 2884
_reflns_threshold_expression 'I > 2\s(I)'
_twin_special_details 'The data was integrated as a 2-component twin.'
_twin_individual_id 2
_twin_individual_twin_matrix_11 -1.00001
_twin_individual_twin_matrix_12 -0.0002
_twin_individual_twin_matrix_13 -2e-05
_twin_individual_twin_matrix_21 0.99999
_twin_individual_twin_matrix_22 0.00013
_twin_individual_twin_matrix_23 1.00001
_twin_individual_twin_matrix_31 -0.00034
_twin_individual_twin_matrix_32 1.0
_twin_individual_twin_matrix_33 -5e-05
_cod_data_source_file d5cc03326h2.cif
_cod_data_source_block mo_20240707h1_re_0m_4_sq
_cod_original_cell_volume 7120.8(7)
_cod_database_code 7135223
_shelx_shelxl_version_number 2019/2
_shelx_space_group_comment
;
The symmetry employed for this shelxl refinement is uniquely defined
by the following loop, which should always be used as a source of
symmetry information in preference to the above space-group names.
They are only intended as comments.
;
_diffrn_measurement_ambient_temperature_device_make 'Oxford Cryostream 800'

loop_
_space_group_symop_operation_xyz
'x, y, z'
'-y, x-y, z'
'-x+y, -x, z'
'x+2/3, y+1/3, z+1/3'
'-y+2/3, x-y+1/3, z+1/3'
'-x+y+2/3, -x+1/3, z+1/3'
'x+1/3, y+2/3, z+2/3'
'-y+1/3, x-y+2/3, z+2/3'
'-x+y+1/3, -x+2/3, z+2/3'
'-x, -y, -z'
'y, -x+y, -z'
'x-y, x, -z'
'-x+2/3, -y+1/3, -z+1/3'
'y+2/3, -x+y+1/3, -z+1/3'
'x-y+2/3, x+1/3, -z+1/3'
'-x+1/3, -y+2/3, -z+2/3'
'y+1/3, -x+y+2/3, -z+2/3'
'x-y+1/3, x+2/3, -z+2/3'

loop_
_atom_site_label
_atom_site_type_symbol
_atom_site_fract_x
_atom_site_fract_y
_atom_site_fract_z
_atom_site_U_iso_or_equiv
_atom_site_adp_type
_atom_site_occupancy
_atom_site_site_symmetry_order
_atom_site_calc_flag
_atom_site_refinement_flags_posn
_atom_site_refinement_flags_adp
_atom_site_refinement_flags_occupancy
_atom_site_disorder_assembly
_atom_site_disorder_group
C1 C 0.5123(4) 0.7469(4) 0.7098(4) 0.0598(18) Uani 1 1 d . U . . .
H1 H 0.529934 0.785456 0.680506 0.072 Uiso 1 1 calc R U . . .
Ni1 Ni 0.333333 0.666667 0.666667 0.0509(7) Uani 1 6 d S T P . .
O1 O 0.5805(15) 0.5566(16) 0.7452(11) 0.215(11) Uani 0.2557(19) 1 d D U P A 1
O2 O 0.4080(11) 0.4562(19) 0.7561(12) 0.187(7) Uani 0.2557(19) 1 d D U P A 1
O3 O 0.5064(17) 0.5298(18) 0.8534(8) 0.193(11) Uani 0.2557(19) 1 d D U P A 1
O4 O 0.513(2) 0.4006(13) 0.7968(15) 0.230(9) Uani 0.2557(19) 1 d D U P A 1
Re1 Re 0.5014(2) 0.4853(2) 0.7876(2) 0.201(2) Uani 0.2557(19) 1 d D U P A 1
C2 C 0.4359(5) 0.6479(5) 0.7648(4) 0.070(2) Uani 1 1 d . U . . .
H2 H 0.389543 0.603199 0.780624 0.084 Uiso 1 1 calc R U . . .
C3 C 0.5154(5) 0.6810(5) 0.7859(4) 0.072(2) Uani 1 1 d . U . . .
H3 H 0.531927 0.664035 0.818029 0.087 Uiso 1 1 calc R U . . .
C4 C 0.6517(4) 0.7963(4) 0.7506(4) 0.0621(18) Uani 1 1 d . U . . .
C5 C 0.6989(5) 0.7703(5) 0.7794(4) 0.074(2) Uani 1 1 d . U . . .
H5 H 0.673957 0.719943 0.798293 0.089 Uiso 1 1 calc R U . . .
C6 C 0.7835(5) 0.8202(5) 0.7797(4) 0.076(2) Uani 1 1 d . U . . .
H6 H 0.815085 0.801918 0.798525 0.091 Uiso 1 1 calc R U . . .
C7 C 0.8229(4) 0.8958(4) 0.7532(4) 0.0650(18) Uani 1 1 d . U . . .
C8 C 0.7740(5) 0.9216(5) 0.7271(4) 0.080(2) Uani 1 1 d . U . . .
H8 H 0.798253 0.972454 0.708815 0.096 Uiso 1 1 calc R U . . .
C9 C 0.6873(5) 0.8715(5) 0.7277(4) 0.081(2) Uani 1 1 d . U . . .
H9 H 0.654765 0.891118 0.711965 0.097 Uiso 1 1 calc R U . . .
C10 C 0.9133(4) 0.9491(4) 0.7541(4) 0.0621(18) Uani 1 1 d . U . . .
C11 C 0.9502(4) 1.0351(4) 0.7542(4) 0.0595(19) Uani 1 1 d . U . . .
H11 H 0.916746 1.058716 0.754283 0.071 Uiso 1 1 calc R U . . .
N1 N 0.4350(3) 0.6902(3) 0.7175(3) 0.0510(14) Uani 1 1 d . U . . .
N2 N 0.5646(3) 0.7439(3) 0.7493(3) 0.0574(15) Uani 1 1 d . U . . .
O1A O 0.399(6) 0.315(3) 0.725(4) 0.220(17) Uani 0.0777(19) 1 d G U P A 2
O2A O 0.430(7) 0.396(7) 0.8304(10) 0.217(11) Uani 0.0777(19) 1 d G U P A 2
O3A O 0.394(6) 0.462(6) 0.734(5) 0.201(12) Uani 0.0777(19) 1 d G U P A 2
O4A O 0.5455(19) 0.465(5) 0.741(5) 0.215(9) Uani 0.0777(19) 1 d G U P A 2
Re1A Re 0.4421(10) 0.4095(10) 0.7579(8) 0.224(4) Uani 0.0777(19) 1 d G U P A 2

loop_
_atom_site_aniso_label
_atom_site_aniso_U_11
_atom_site_aniso_U_22
_atom_site_aniso_U_33
_atom_site_aniso_U_23
_atom_site_aniso_U_13
_atom_site_aniso_U_12
C1 0.044(3) 0.047(3) 0.088(5) 0.007(3) -0.004(3) 0.022(3)
Ni1 0.0326(7) 0.0326(7) 0.0875(17) 0.000 0.000 0.0163(3)
O1 0.167(15) 0.170(15) 0.283(16) -0.018(15) 0.062(15) 0.065(14)
O2 0.153(12) 0.158(12) 0.313(14) 0.016(12) 0.054(12) 0.125(10)
O3 0.162(17) 0.147(17) 0.263(19) 0.015(17) 0.122(16) 0.072(15)
O4 0.192(12) 0.172(11) 0.313(13) 0.014(12) 0.018(12) 0.082(11)
Re1 0.171(3) 0.151(3) 0.300(5) 0.003(3) 0.049(3) 0.095(3)
C2 0.041(3) 0.064(4) 0.091(5) 0.013(4) 0.002(3) 0.016(3)
C3 0.046(4) 0.069(4) 0.088(5) 0.020(4) -0.013(3) 0.018(3)
C4 0.040(3) 0.050(3) 0.092(4) 0.002(3) -0.005(3) 0.020(3)
C5 0.045(3) 0.052(4) 0.119(6) 0.012(4) -0.004(4) 0.019(3)
C6 0.046(4) 0.051(4) 0.125(6) 0.006(4) -0.017(4) 0.021(3)
C7 0.043(3) 0.042(3) 0.109(5) 0.004(3) -0.010(3) 0.020(3)
C8 0.045(4) 0.054(4) 0.130(6) 0.018(4) -0.010(4) 0.017(3)
C9 0.045(4) 0.060(4) 0.135(6) 0.015(4) -0.013(4) 0.024(3)
C10 0.041(3) 0.043(3) 0.098(5) 0.005(3) -0.008(3) 0.018(3)
C11 0.044(4) 0.043(3) 0.091(5) -0.001(3) -0.008(3) 0.022(3)
N1 0.039(3) 0.041(3) 0.075(4) 0.003(3) -0.002(3) 0.021(2)
N2 0.038(3) 0.048(3) 0.083(4) -0.001(3) -0.012(3) 0.019(2)
O1A 0.17(2) 0.19(2) 0.31(2) 0.03(2) 0.03(2) 0.10(2)
O2A 0.182(13) 0.170(13) 0.306(14) 0.010(13) 0.036(13) 0.092(13)
O3A 0.164(16) 0.169(16) 0.311(18) 0.022(16) 0.043(16) 0.115(15)
O4A 0.178(12) 0.170(12) 0.300(13) 0.002(12) 0.044(12) 0.089(12)
Re1A 0.186(7) 0.183(7) 0.317(9) 0.017(7) 0.030(7) 0.104(6)

loop_
_atom_type_symbol
_atom_type_description
_atom_type_scat_dispersion_real
_atom_type_scat_dispersion_imag
_atom_type_scat_source
C C 0.0033 0.0016 'International Tables Vol C Tables 4.2.6.8 and 6.1.1.4'
H H 0.0000 0.0000 'International Tables Vol C Tables 4.2.6.8 and 6.1.1.4'
N N 0.0061 0.0033 'International Tables Vol C Tables 4.2.6.8 and 6.1.1.4'
Ni Ni 0.3393 1.1124 'International Tables Vol C Tables 4.2.6.8 and 6.1.1.4'
O O 0.0106 0.0060 'International Tables Vol C Tables 4.2.6.8 and 6.1.1.4'
Re Re -1.0185 7.2310 'International Tables Vol C Tables 4.2.6.8 and 6.1.1.4'

loop_
_geom_angle_atom_site_label_1
_geom_angle_atom_site_label_2
_geom_angle_atom_site_label_3
_geom_angle
_geom_angle_site_symmetry_1
_geom_angle_site_symmetry_3
_geom_angle_publ_flag
N1 C1 N2 113.4(7) . . ?
N1 Ni1 N1 180.0(3) 14_456 2_665 ?
N1 Ni1 N1 90.9(2) 14_456 15_556 ?
N1 Ni1 N1 89.1(2) 2_665 15_556 ?
N1 Ni1 N1 89.1(2) 14_456 . ?
N1 Ni1 N1 90.9(2) 2_665 . ?
N1 Ni1 N1 89.1(2) 15_556 . ?
N1 Ni1 N1 89.1(2) 14_456 3_565 ?
N1 Ni1 N1 90.9(2) 2_665 3_565 ?
N1 Ni1 N1 180.0 15_556 3_565 ?
N1 Ni1 N1 90.9(2) . 3_565 ?
N1 Ni1 N1 90.9(2) 14_456 13_566 ?
N1 Ni1 N1 89.1(2) 2_665 13_566 ?
N1 Ni1 N1 90.9(2) 15_556 13_566 ?
N1 Ni1 N1 180.0 . 13_566 ?
N1 Ni1 N1 89.1(2) 3_565 13_566 ?
O2 Re1 O4 110.1(6) . . ?
O2 Re1 O1 109.9(6) . . ?
O4 Re1 O1 109.1(6) . . ?
O2 Re1 O3 109.8(6) . . ?
O4 Re1 O3 109.1(6) . . ?
O1 Re1 O3 108.8(6) . . ?
N1 C2 C3 110.6(7) . . ?
N2 C3 C2 105.7(7) . . ?
C9 C4 C5 119.9(7) . . ?
C9 C4 N2 121.1(7) . . ?
C5 C4 N2 118.9(7) . . ?
C6 C5 C4 119.1(7) . . ?
C7 C6 C5 122.6(7) . . ?
C6 C7 C8 117.0(7) . . ?
C6 C7 C10 122.4(7) . . ?
C8 C7 C10 120.6(7) . . ?
C7 C8 C9 120.6(8) . . ?
C4 C9 C8 120.5(7) . . ?
C11 C10 C11 117.9(8) 2_765 . ?
C11 C10 C7 120.9(7) 2_765 . ?
C11 C10 C7 121.2(7) . . ?
C10 C11 C10 122.1(8) 3_675 . ?
C1 N1 C2 104.6(6) . . ?
C1 N1 Ni1 127.6(5) . . ?
C2 N1 Ni1 127.7(5) . . ?
C1 N2 C3 105.7(6) . . ?
C1 N2 C4 125.6(7) . . ?
C3 N2 C4 128.7(6) . . ?
O2A Re1A O3A 109.6 . . ?
O2A Re1A O1A 109.53(5) . . ?
O3A Re1A O1A 109.5 . . ?
O2A Re1A O4A 109.52(5) . . ?
O3A Re1A O4A 109.4 . . ?
O1A Re1A O4A 109.3 . . ?

loop_
_geom_bond_atom_site_label_1
_geom_bond_atom_site_label_2
_geom_bond_distance
_geom_bond_site_symmetry_2
_geom_bond_publ_flag
C1 N1 1.310(8) . ?
C1 N2 1.369(9) . ?
Ni1 N1 2.098(5) 14_456 ?
Ni1 N1 2.098(5) 2_665 ?
Ni1 N1 2.098(6) 15_556 ?
Ni1 N1 2.098(6) . ?
Ni1 N1 2.098(6) 3_565 ?
Ni1 N1 2.098(6) 13_566 ?
O1 Re1 1.727(10) . ?
O2 Re1 1.715(10) . ?
O3 Re1 1.734(10) . ?
O4 Re1 1.725(10) . ?
C2 N1 1.368(9) . ?
C2 C3 1.385(10) . ?
C3 N2 1.374(10) . ?
C4 C9 1.332(11) . ?
C4 C5 1.379(10) . ?
C4 N2 1.421(9) . ?
C5 C6 1.379(10) . ?
C6 C7 1.374(11) . ?
C7 C8 1.375(10) . ?
C7 C10 1.473(10) . ?
C8 C9 1.411(10) . ?
C10 C11 1.396(9) 2_765 ?
C10 C11 1.399(9) . ?
O1A Re1A 1.7213 . ?
O2A Re1A 1.7187 . ?
O3A Re1A 1.7203 . ?
O4A Re1A 1.7228 . ?
